data_2228149
loop_
_publ_author_name
'Kitamura, Chitoshi'
'Tsukuda, Hideki'
'Kawase, Takeshi'
'Kobayashi, Takashi'
'Naito, Hiroyoshi'

_publ_section_title
;
 1,4,5,8-Tetra-<i>n</i>-butylanthracene
;
_journal_coeditor_code YA2127
_journal_issue 10
_journal_name_full 'Acta Crystallographica Section E'
_journal_page_first o2565
_journal_paper_doi 10.1107/S1600536810035877
_journal_volume 66
_journal_year 2010
_chemical_formula_iupac 'C30 H42'
_chemical_formula_moiety 'C30 H42'
_chemical_formula_sum 'C30 H42'
_chemical_formula_weight 402.64
_chemical_melting_point 368
_chemical_name_systematic
;
1,4,5,8-Tetra-<i>n</i>-butylanthracene
;
_space_group_IT_number 2
_symmetry_cell_setting triclinic
_symmetry_space_group_name_Hall '-P 1'
_symmetry_space_group_name_H-M 'P -1'
_atom_sites_solution_hydrogens geom
_atom_sites_solution_primary direct
_cell_angle_alpha 83.052(14)
_cell_angle_beta 82.205(15)
_cell_angle_gamma 83.202(15)
_cell_formula_units_Z 1
_cell_length_a 4.793(2)
_cell_length_b 11.497(6)
_cell_length_c 11.753(6)
_cell_measurement_reflns_used 1148
_cell_measurement_temperature 223
_cell_measurement_theta_max 30.0
_cell_measurement_theta_min 2.4
_cell_volume 633.5(5)
_computing_cell_refinement 'CrystalClear (Rigaku/MSC, 2006)'
_computing_data_collection 'CrystalClear (Rigaku/MSC, 2006)'
_computing_data_reduction 'CrystalClear (Rigaku/MSC, 2006)'
_computing_molecular_graphics 'ORTEP-3 for Windows (Farrugia, 1997)'
_computing_publication_material 'WinGX (Farrugia, 1999)'
_computing_structure_refinement 'SHELXL97 (Sheldrick, 2008)'
_computing_structure_solution 'SIR2004 (Burla <i>et al.</i>, 2005)'
_diffrn_ambient_temperature 223
_diffrn_detector_area_resol_mean 14.7059
_diffrn_measured_fraction_theta_full 0.982
_diffrn_measured_fraction_theta_max 0.982
_diffrn_measurement_device_type 'Rigaku/MSC Mercury CCD area-detector'
_diffrn_measurement_method '\f and \w'
_diffrn_radiation_monochromator graphite
_diffrn_radiation_source 'rotating-anode X-ray tube'
_diffrn_radiation_type MoK\a
_diffrn_radiation_wavelength 0.71073
_diffrn_reflns_av_R_equivalents 0.033
_diffrn_reflns_limit_h_max 5
_diffrn_reflns_limit_h_min -6
_diffrn_reflns_limit_k_max 15
_diffrn_reflns_limit_k_min -12
_diffrn_reflns_limit_l_max 15
_diffrn_reflns_limit_l_min -10
_diffrn_reflns_number 5371
_diffrn_reflns_theta_full 28.3
_diffrn_reflns_theta_max 28.3
_diffrn_reflns_theta_min 2.6
_diffrn_standards_number 0
_exptl_absorpt_coefficient_mu 0.06
_exptl_absorpt_correction_T_max 0.999
_exptl_absorpt_correction_T_min 0.988
_exptl_absorpt_correction_type numerical
_exptl_absorpt_process_details '(NUMABS; Higashi, 2000)'
_exptl_crystal_colour colorless
_exptl_crystal_density_diffrn 1.055
_exptl_crystal_density_method 'not measured'
_exptl_crystal_description needle
_exptl_crystal_F_000 222
_exptl_crystal_size_max 0.50
_exptl_crystal_size_mid 0.05
_exptl_crystal_size_min 0.02
_refine_diff_density_max 0.31
_refine_diff_density_min -0.17
_refine_ls_extinction_method none
_refine_ls_goodness_of_fit_ref 0.98
_refine_ls_hydrogen_treatment constr
_refine_ls_matrix_type full
_refine_ls_number_parameters 138
_refine_ls_number_reflns 3103
_refine_ls_number_restraints 0
_refine_ls_restrained_S_all 0.98
_refine_ls_R_factor_all 0.155
_refine_ls_R_factor_gt 0.073
_refine_ls_shift/su_max 0.000
_refine_ls_shift/su_mean 0
_refine_ls_structure_factor_coef Fsqd
_refine_ls_weighting_details 'calc w=1/[\s^2^(Fo^2^)+(0.1174P)^2^] where P=(Fo^2^+2Fc^2^)/3'
_refine_ls_weighting_scheme calc
_refine_ls_wR_factor_gt 0.184
_refine_ls_wR_factor_ref 0.246
_reflns_number_gt 1361
_reflns_number_total 3103
_reflns_threshold_expression I>2\s(I)
_cod_data_source_file ya2127.cif
_cod_data_source_block I
_cod_database_code 2228149
_cod_database_fobs_code 2228149

loop_
_symmetry_equiv_pos_as_xyz
'x, y, z'
'-x, -y, -z'

loop_
_atom_site_type_symbol
_atom_site_label
_atom_site_fract_x
_atom_site_fract_y
_atom_site_fract_z
_atom_site_U_iso_or_equiv
_atom_site_adp_type
_atom_site_calc_flag
_atom_site_refinement_flags
_atom_site_occupancy
_atom_site_disorder_assembly
_atom_site_disorder_group
C C1 0.7400(4) 0.4153(2) 0.3252(2) 0.0481(6) Uani d . 1 . .
C C2 0.8025(5) 0.2989(2) 0.3077(2) 0.0584(7) Uani d . 1 . .
H H2 0.7214 0.2695 0.25 0.07 Uiso calc R 1 . .
C C3 0.9869(5) 0.2214(2) 0.3745(2) 0.0583(7) Uani d . 1 . .
H H3 1.0259 0.1424 0.3588 0.07 Uiso calc R 1 . .
C C4 1.1078(4) 0.2577(2) 0.4598(2) 0.0481(6) Uani d . 1 . .
C C5 1.0540(4) 0.37919(19) 0.48075(18) 0.0423(6) Uani d . 1 . .
C C6 0.8697(4) 0.45829(19) 0.41302(18) 0.0430(6) Uani d . 1 . .
C C7 0.8223(4) 0.5758(2) 0.43552(18) 0.0461(6) Uani d . 1 . .
H H7 0.7003 0.6274 0.3918 0.055 Uiso calc R 1 . .
C C8 0.5481(4) 0.4958(2) 0.2522(2) 0.0544(7) Uani d . 1 . .
H H8A 0.424 0.5482 0.3016 0.065 Uiso calc R 1 . .
H H8B 0.428 0.4482 0.2198 0.065 Uiso calc R 1 . .
C C9 0.7059(4) 0.5708(2) 0.1533(2) 0.0560(7) Uani d . 1 . .
H H9A 0.8283 0.6173 0.1858 0.067 Uiso calc R 1 . .
H H9B 0.8281 0.5182 0.1035 0.067 Uiso calc R 1 . .
C C10 0.5175(5) 0.6530(2) 0.0806(2) 0.0684(8) Uani d . 1 . .
H H10A 0.3991 0.7072 0.1298 0.082 Uiso calc R 1 . .
H H10B 0.3916 0.6069 0.0495 0.082 Uiso calc R 1 . .
C C11 0.6765(7) 0.7242(3) -0.0187(3) 0.0873(10) Uani d . 1 . .
H H11A 0.8021 0.7701 0.0111 0.131 Uiso calc R 1 . .
H H11B 0.5427 0.7767 -0.0606 0.131 Uiso calc R 1 . .
H H11C 0.7867 0.6714 -0.0703 0.131 Uiso calc R 1 . .
C C12 1.2822(5) 0.1713(2) 0.5349(2) 0.0563(7) Uani d . 1 . .
H H12A 1.4472 0.2077 0.5493 0.068 Uiso calc R 1 . .
H H12B 1.3514 0.1022 0.4939 0.068 Uiso calc R 1 . .
C C13 1.1155(5) 0.1314(2) 0.6507(2) 0.0563(7) Uani d . 1 . .
H H13A 1.0287 0.2014 0.6872 0.068 Uiso calc R 1 . .
H H13B 0.9622 0.0881 0.636 0.068 Uiso calc R 1 . .
C C14 1.2883(5) 0.0551(2) 0.7335(2) 0.0708(8) Uani d . 1 . .
H H14A 1.4368 0.0995 0.751 0.085 Uiso calc R 1 . .
H H14B 1.3813 -0.0135 0.6961 0.085 Uiso calc R 1 . .
C C15 1.1173(6) 0.0126(3) 0.8457(2) 0.0865(10) Uani d . 1 . .
H H15A 1.0222 0.0798 0.8828 0.13 Uiso calc R 1 . .
H H15B 1.2427 -0.0335 0.8963 0.13 Uiso calc R 1 . .
H H15C 0.9777 -0.0359 0.8297 0.13 Uiso calc R 1 . .

loop_
_atom_site_aniso_label
_atom_site_aniso_U_11
_atom_site_aniso_U_22
_atom_site_aniso_U_33
_atom_site_aniso_U_12
_atom_site_aniso_U_13
_atom_site_aniso_U_23
C1 0.0437(10) 0.0523(15) 0.0476(13) -0.0138(10) -0.0001(9) 0.0003(11)
C2 0.0682(14) 0.0565(17) 0.0521(15) -0.0177(12) -0.0026(12) -0.0069(13)
C3 0.0745(14) 0.0430(14) 0.0546(15) -0.0093(11) 0.0047(12) -0.0055(12)
C4 0.0515(11) 0.0456(14) 0.0438(13) -0.0073(10) 0.0046(10) -0.0005(11)
C5 0.0422(10) 0.0419(13) 0.0403(12) -0.0073(9) 0.0048(9) -0.0025(10)
C6 0.0393(10) 0.0465(14) 0.0409(12) -0.0092(9) 0.0042(9) -0.0014(11)
C7 0.0430(10) 0.0493(15) 0.0426(12) -0.0051(9) 0.0012(9) 0.0022(10)
C8 0.0469(11) 0.0663(17) 0.0508(14) -0.0147(11) -0.0041(10) -0.0035(12)
C9 0.0501(11) 0.0670(17) 0.0487(14) -0.0074(11) -0.0058(10) 0.0034(12)
C10 0.0667(14) 0.073(2) 0.0632(17) -0.0037(13) -0.0133(13) 0.0043(15)
C11 0.105(2) 0.085(2) 0.070(2) -0.0111(17) -0.0247(17) 0.0186(17)
C12 0.0641(13) 0.0464(15) 0.0532(15) -0.0004(11) 0.0033(11) -0.0006(12)
C13 0.0617(12) 0.0459(15) 0.0572(15) -0.0038(10) -0.0026(11) 0.0041(12)
C14 0.0745(15) 0.070(2) 0.0613(17) 0.0007(13) -0.0017(13) 0.0026(15)
C15 0.108(2) 0.085(2) 0.0570(18) 0.0006(17) -0.0018(16) 0.0125(16)

loop_
_atom_type_symbol
_atom_type_description
_atom_type_scat_dispersion_real
_atom_type_scat_dispersion_imag
_atom_type_scat_source
C C 0.0033 0.0016 'International Tables Vol C Tables 4.2.6.8 and 6.1.1.4'
H H 0 0 'International Tables Vol C Tables 4.2.6.8 and 6.1.1.4'

loop_
_geom_angle_atom_site_label_1
_geom_angle_atom_site_label_2
_geom_angle_atom_site_label_3
_geom_angle_site_symmetry_1
_geom_angle_site_symmetry_3
_geom_angle
_geom_angle_publ_flag
C2 C1 C6 . . 117.9(2) ?
C2 C1 C8 . . 120.7(2) ?
C6 C1 C8 . . 121.3(2) ?
C1 C2 C3 . . 121.8(2) ?
C1 C2 H2 . . 119.1 ?
C3 C2 H2 . . 119.1 ?
C4 C3 C2 . . 122.1(2) ?
C4 C3 H3 . . 118.9 ?
C2 C3 H3 . . 118.9 ?
C3 C4 C5 . . 118.6(2) ?
C3 C4 C12 . . 120.7(2) ?
C5 C4 C12 . . 120.7(2) ?
C7 C5 C4 2_766 . 122.1(2) ?
C7 C5 C6 2_766 . 118.3(2) ?
C4 C5 C6 . . 119.6(2) ?
C7 C6 C5 . . 118.1(2) ?
C7 C6 C1 . . 122.0(2) ?
C5 C6 C1 . . 119.9(2) ?
C6 C7 C5 . 2_766 123.6(2) ?
C6 C7 H7 . . 118.2 ?
C5 C7 H7 2_766 . 118.2 ?
C1 C8 C9 . . 113.77(16) ?
C1 C8 H8A . . 108.8 ?
C9 C8 H8A . . 108.8 ?
C1 C8 H8B . . 108.8 ?
C9 C8 H8B . . 108.8 ?
H8A C8 H8B . . 107.7 ?
C10 C9 C8 . . 114.48(17) ?
C10 C9 H9A . . 108.6 ?
C8 C9 H9A . . 108.6 ?
C10 C9 H9B . . 108.6 ?
C8 C9 H9B . . 108.6 ?
H9A C9 H9B . . 107.6 ?
C9 C10 C11 . . 113.8(2) ?
C9 C10 H10A . . 108.8 ?
C11 C10 H10A . . 108.8 ?
C9 C10 H10B . . 108.8 ?
C11 C10 H10B . . 108.8 ?
H10A C10 H10B . . 107.7 ?
C10 C11 H11A . . 109.5 ?
C10 C11 H11B . . 109.5 ?
H11A C11 H11B . . 109.5 ?
C10 C11 H11C . . 109.5 ?
H11A C11 H11C . . 109.5 ?
H11B C11 H11C . . 109.5 ?
C4 C12 C13 . . 112.63(17) ?
C4 C12 H12A . . 109.1 ?
C13 C12 H12A . . 109.1 ?
C4 C12 H12B . . 109.1 ?
C13 C12 H12B . . 109.1 ?
H12A C12 H12B . . 107.8 ?
C14 C13 C12 . . 114.55(19) ?
C14 C13 H13A . . 108.6 ?
C12 C13 H13A . . 108.6 ?
C14 C13 H13B . . 108.6 ?
C12 C13 H13B . . 108.6 ?
H13A C13 H13B . . 107.6 ?
C13 C14 C15 . . 113.7(2) ?
C13 C14 H14A . . 108.8 ?
C15 C14 H14A . . 108.8 ?
C13 C14 H14B . . 108.8 ?
C15 C14 H14B . . 108.8 ?
H14A C14 H14B . . 107.7 ?
C14 C15 H15A . . 109.5 ?
C14 C15 H15B . . 109.5 ?
H15A C15 H15B . . 109.5 ?
C14 C15 H15C . . 109.5 ?
H15A C15 H15C . . 109.5 ?
H15B C15 H15C . . 109.5 ?

loop_
_geom_bond_atom_site_label_1
_geom_bond_atom_site_label_2
_geom_bond_site_symmetry_2
_geom_bond_distance
_geom_bond_publ_flag
C1 C2 . 1.370(3) ?
C1 C6 . 1.438(3) ?
C1 C8 . 1.503(3) ?
C2 C3 . 1.422(3) ?
C2 H2 . 0.94 ?
C3 C4 . 1.353(3) ?
C3 H3 . 0.94 ?
C4 C5 . 1.435(3) ?
C4 C12 . 1.502(3) ?
C5 C7 2_766 1.394(3) ?
C5 C6 . 1.438(3) ?
C6 C7 . 1.394(3) ?
C7 C5 2_766 1.394(3) ?
C7 H7 . 0.94 ?
C8 C9 . 1.530(3) ?
C8 H8A . 0.98 ?
C8 H8B . 0.98 ?
C9 C10 . 1.500(3) ?
C9 H9A . 0.98 ?
C9 H9B . 0.98 ?
C10 C11 . 1.513(4) ?
C10 H10A . 0.98 ?
C10 H10B . 0.98 ?
C11 H11A . 0.97 ?
C11 H11B . 0.97 ?
C11 H11C . 0.97 ?
C12 C13 . 1.530(3) ?
C12 H12A . 0.98 ?
C12 H12B . 0.98 ?
C13 C14 . 1.498(3) ?
C13 H13A . 0.98 ?
C13 H13B . 0.98 ?
C14 C15 . 1.515(3) ?
C14 H14A . 0.98 ?
C14 H14B . 0.98 ?
C15 H15A . 0.97 ?
C15 H15B . 0.97 ?
C15 H15C . 0.97 ?

loop_
_geom_torsion_atom_site_label_1
_geom_torsion_atom_site_label_2
_geom_torsion_atom_site_label_3
_geom_torsion_atom_site_label_4
_geom_torsion_site_symmetry_1
_geom_torsion_site_symmetry_2
_geom_torsion_site_symmetry_3
_geom_torsion_site_symmetry_4
_geom_torsion
_geom_torsion_publ_flag
C6 C1 C2 C3 . . . . 0.7(3) ?
C8 C1 C2 C3 . . . . 179.03(17) ?
C1 C2 C3 C4 . . . . 0.9(3) ?
C2 C3 C4 C5 . . . . -1.9(3) ?
C2 C3 C4 C12 . . . . 174.95(18) ?
C3 C4 C5 C7 . . . 2_766 -177.93(17) ?
C12 C4 C5 C7 . . . 2_766 5.2(3) ?
C3 C4 C5 C6 . . . . 1.3(3) ?
C12 C4 C5 C6 . . . . -175.48(16) ?
C7 C5 C6 C7 2_766 . . . -0.6(3) ?
C4 C5 C6 C7 . . . . -179.91(16) ?
C7 C5 C6 C1 2_766 . . . 179.49(16) ?
C4 C5 C6 C1 . . . . 0.2(3) ?
C2 C1 C6 C7 . . . . 178.90(17) ?
C8 C1 C6 C7 . . . . 0.6(3) ?
C2 C1 C6 C5 . . . . -1.2(3) ?
C8 C1 C6 C5 . . . . -179.49(16) ?
C5 C6 C7 C5 . . . 2_766 0.6(3) ?
C1 C6 C7 C5 . . . 2_766 -179.46(16) ?
C2 C1 C8 C9 . . . . -98.6(2) ?
C6 C1 C8 C9 . . . . 79.6(2) ?
C1 C8 C9 C10 . . . . -179.2(2) ?
C8 C9 C10 C11 . . . . -178.5(2) ?
C3 C4 C12 C13 . . . . -98.5(2) ?
C5 C4 C12 C13 . . . . 78.2(3) ?
C4 C12 C13 C14 . . . . -173.9(2) ?
C12 C13 C14 C15 . . . . -177.7(2) ?
